data_7129707
loop_
_publ_author_name
'Huang, Shuai'
'Zhang, Gao-Peng'
'Jiang, Yang-Jie'
'Yu, Fei-Le'
'Ding, Chang-Hua'
'Hou, Xuelong'

_publ_section_title
;
 Pd-Catalyzed Umpolung Asymmetric Allylic Alkylation of Hydrazones to
 Vicinal Tertiary and Quaternary Chiral Carbon Centers
;
_journal_name_full 'Chemical Communications'
_journal_paper_doi 10.1039/D1CC07074F
_journal_year 2022
_chemical_absolute_configuration ad
_chemical_formula_sum 'C17 H21 N'
_chemical_formula_weight 239.35
_space_group_crystal_system monoclinic
_space_group_IT_number 4
_space_group_name_Hall 'P 2yb'
_space_group_name_H-M_alt 'P 1 21 1'
_atom_sites_solution_hydrogens mixed
_audit_creation_method SHELXL-2013
_audit_update_record
;
2020-03-24 deposited with the CCDC.	2022-02-10 downloaded from the CCDC.
;
_cell_angle_alpha 90
_cell_angle_beta 103.5730(10)
_cell_angle_gamma 90
_cell_formula_units_Z 6
_cell_length_a 6.06320(10)
_cell_length_b 31.1441(6)
_cell_length_c 11.8320(2)
_cell_measurement_reflns_used 9826
_cell_measurement_temperature 293(2)
_cell_measurement_theta_max 140.179
_cell_measurement_theta_min 5.675
_cell_volume 2171.87(7)
_computing_cell_refinement 'Bruker SAINT'
_computing_data_collection 'Bruker APEX2'
_computing_data_reduction 'Bruker SAINT'
_computing_molecular_graphics 'Bruker SHELXTL'
_computing_publication_material 'Bruker SHELXTL'
_computing_structure_refinement 'SHELXL-2013 (Sheldrick, 2013)'
_computing_structure_solution 'SHELXS-97 (Sheldrick 2008)'
_diffrn_ambient_temperature 293(2)
_diffrn_measured_fraction_theta_full 0.963
_diffrn_measured_fraction_theta_max 0.977
_diffrn_measurement_device_type 'Bruker APEX-II CCD'
_diffrn_measurement_method '\f and \w scans'
_diffrn_radiation_type CuK\a
_diffrn_radiation_wavelength 1.54178
_diffrn_reflns_av_R_equivalents 0.0384
_diffrn_reflns_av_unetI/netI 0.0285
_diffrn_reflns_Laue_measured_fraction_full 0.963
_diffrn_reflns_Laue_measured_fraction_max 0.977
_diffrn_reflns_limit_h_max 7
_diffrn_reflns_limit_h_min -6
_diffrn_reflns_limit_k_max 37
_diffrn_reflns_limit_k_min -37
_diffrn_reflns_limit_l_max 14
_diffrn_reflns_limit_l_min -14
_diffrn_reflns_number 34262
_diffrn_reflns_point_group_measured_fraction_full 0.961
_diffrn_reflns_point_group_measured_fraction_max 0.976
_diffrn_reflns_theta_full 67.679
_diffrn_reflns_theta_max 66.985
_diffrn_reflns_theta_min 2.838
_exptl_absorpt_coefficient_mu 0.474
_exptl_absorpt_correction_T_max 0.7533
_exptl_absorpt_correction_T_min 0.5301
_exptl_absorpt_correction_type multi-scan
_exptl_absorpt_process_details sadabs
_exptl_crystal_colour colorless
_exptl_crystal_density_diffrn 1.098
_exptl_crystal_description prismatic
_exptl_crystal_F_000 780
_exptl_crystal_size_max 0.190
_exptl_crystal_size_mid 0.160
_exptl_crystal_size_min 0.130
_refine_diff_density_max 0.105
_refine_diff_density_min -0.098
_refine_diff_density_rms 0.020
_refine_ls_abs_structure_details
; 
 Flack x determined using 3321 quotients [(I+)-(I-)]/[(I+)+(I-)] 
 (Parsons and Flack (2004), Acta Cryst. A60, s61). 
;
_refine_ls_abs_structure_Flack -0.13(17)
_refine_ls_extinction_coef 0.0110(17)
_refine_ls_extinction_expression Fc^*^=kFc[1+0.001xFc^2^\l^3^/sin(2\q)]^-1/4^
_refine_ls_extinction_method SHELXL
_refine_ls_goodness_of_fit_ref 1.040
_refine_ls_hydrogen_treatment mixed
_refine_ls_matrix_type full
_refine_ls_number_parameters 518
_refine_ls_number_reflns 7552
_refine_ls_number_restraints 1
_refine_ls_restrained_S_all 1.040
_refine_ls_R_factor_all 0.0371
_refine_ls_R_factor_gt 0.0348
_refine_ls_shift/su_max 0.001
_refine_ls_shift/su_mean 0.000
_refine_ls_structure_factor_coef Fsqd
_refine_ls_weighting_details 'w=1/[\s^2^(Fo^2^)+(0.0488P)^2^+0.1304P] where P=(Fo^2^+2Fc^2^)/3'
_refine_ls_weighting_scheme calc
_refine_ls_wR_factor_gt 0.0892
_refine_ls_wR_factor_ref 0.0915
_reflns_Friedel_coverage 0.956
_reflns_Friedel_fraction_full 0.959
_reflns_Friedel_fraction_max 0.974
_reflns_number_gt 7176
_reflns_number_total 7552
_reflns_threshold_expression 'I > 2\s(I)'
_cod_data_source_file d1cc07074f2.cif
_cod_data_source_block cu_d8v19809_0m
_cod_original_sg_symbol_H-M 'P 21'
_cod_database_code 7129707
_shelx_space_group_comment
; 
The symmetry employed for this shelxl refinement is uniquely defined 
by the following loop, which should always be used as a source of 
symmetry information in preference to the above space-group names. 
They are only intended as comments. 
;
_shelx_estimated_absorpt_t_min 0.915
_shelx_estimated_absorpt_t_max 0.941
_shelxl_version_number 2013-4

loop_
_space_group_symop_operation_xyz
'x, y, z'
'-x, y+1/2, -z'

loop_
_atom_site_label
_atom_site_type_symbol
_atom_site_fract_x
_atom_site_fract_y
_atom_site_fract_z
_atom_site_U_iso_or_equiv
_atom_site_adp_type
_atom_site_occupancy
_atom_site_site_symmetry_order
_atom_site_calc_flag
_atom_site_refinement_flags_posn
_atom_site_refinement_flags_adp
_atom_site_refinement_flags_occupancy
_atom_site_disorder_assembly
_atom_site_disorder_group
N1 N 0.8625(4) 0.31226(8) 0.5142(2) 0.0624(5) Uani 1 1 d . . . . .
C1 C 0.6552(4) 0.29727(7) 0.54701(19) 0.0525(5) Uani 1 1 d . . . . .
C2 C 0.4435(5) 0.31194(10) 0.4569(2) 0.0703(7) Uani 1 1 d . . . . .
H2A H 0.4467 0.3426 0.4486 0.106 Uiso 1 1 calc R U . . .
H2B H 0.3101 0.3038 0.4822 0.106 Uiso 1 1 calc R U . . .
H2C H 0.4411 0.2986 0.3834 0.106 Uiso 1 1 calc R U . . .
C3 C 0.6618(4) 0.31559(7) 0.67141(19) 0.0502(5) Uani 1 1 d . . . . .
H3 H 0.7994 0.3039 0.7228 0.060 Uiso 1 1 calc R U . . .
C4 C 0.4637(4) 0.30027(8) 0.7208(2) 0.0595(6) Uani 1 1 d . . . . .
H4A H 0.3248 0.3132 0.6764 0.071 Uiso 1 1 calc R U . . .
H4B H 0.4489 0.2694 0.7111 0.071 Uiso 1 1 calc R U . . .
C5 C 0.4902(7) 0.31101(10) 0.8477(3) 0.0845(9) Uani 1 1 d . . . . .
H5A H 0.4889 0.3416 0.8571 0.127 Uiso 1 1 calc R U . . .
H5B H 0.6314 0.2997 0.8919 0.127 Uiso 1 1 calc R U . . .
H5C H 0.3671 0.2986 0.8748 0.127 Uiso 1 1 calc R U . . .
C6 C 0.6887(4) 0.36423(7) 0.67711(19) 0.0510(5) Uani 1 1 d . . . . .
C7 C 0.5073(4) 0.39208(8) 0.6395(2) 0.0601(6) Uani 1 1 d . . . . .
H7 H 0.3625 0.3809 0.6111 0.072 Uiso 1 1 calc R U . . .
C8 C 0.5383(5) 0.43600(8) 0.6435(3) 0.0697(7) Uani 1 1 d . . . . .
H8 H 0.4148 0.4540 0.6168 0.084 Uiso 1 1 calc R U . . .
C9 C 0.7495(5) 0.45338(8) 0.6866(2) 0.0706(7) Uani 1 1 d . . . . .
H9 H 0.7695 0.4830 0.6892 0.085 Uiso 1 1 calc R U . . .
C10 C 0.9308(5) 0.42645(9) 0.7257(2) 0.0694(7) Uani 1 1 d . . . . .
H10 H 1.0745 0.4379 0.7553 0.083 Uiso 1 1 calc R U . . .
C11 C 0.9008(4) 0.38242(8) 0.7214(2) 0.0601(6) Uani 1 1 d . . . . .
H11 H 1.0250 0.3646 0.7487 0.072 Uiso 1 1 calc R U . . .
C12 C 0.6726(4) 0.24818(8) 0.5564(2) 0.0572(6) Uani 1 1 d . . . . .
C13 C 0.8791(5) 0.22913(8) 0.6052(3) 0.0711(7) Uani 1 1 d . . . . .
H13 H 1.0059 0.2464 0.6312 0.085 Uiso 1 1 calc R U . . .
C14 C 0.9019(6) 0.18508(10) 0.6162(3) 0.0902(9) Uani 1 1 d . . . . .
H14 H 1.0433 0.1731 0.6484 0.108 Uiso 1 1 calc R U . . .
C15 C 0.7181(8) 0.15910(11) 0.5801(3) 0.0965(11) Uani 1 1 d . . . . .
H15 H 0.7330 0.1295 0.5877 0.116 Uiso 1 1 calc R U . . .
C16 C 0.5130(7) 0.17694(12) 0.5327(3) 0.0949(11) Uani 1 1 d . . . . .
H16 H 0.3873 0.1592 0.5080 0.114 Uiso 1 1 calc R U . . .
C17 C 0.4873(5) 0.22126(10) 0.5204(3) 0.0743(7) Uani 1 1 d . . . . .
H17 H 0.3452 0.2328 0.4878 0.089 Uiso 1 1 calc R U . . .
N2 N 0.3562(3) 0.54151(8) 0.25526(18) 0.0611(5) Uani 1 1 d . . . . .
C18 C 0.5972(3) 0.53582(7) 0.31599(17) 0.0465(4) Uani 1 1 d . . . . .
C19 C 0.7506(5) 0.56257(8) 0.2574(2) 0.0624(6) Uani 1 1 d . . . . .
H19A H 0.7138 0.5568 0.1754 0.094 Uiso 1 1 calc R U . . .
H19B H 0.9063 0.5552 0.2899 0.094 Uiso 1 1 calc R U . . .
H19C H 0.7278 0.5925 0.2701 0.094 Uiso 1 1 calc R U . . .
C20 C 0.6471(3) 0.48644(6) 0.31437(17) 0.0451(4) Uani 1 1 d . . . . .
H20 H 0.5404 0.4725 0.3534 0.054 Uiso 1 1 calc R U . . .
C21 C 0.8852(4) 0.47388(7) 0.38364(19) 0.0535(5) Uani 1 1 d . . . . .
H21A H 0.9967 0.4850 0.3443 0.064 Uiso 1 1 calc R U . . .
H21B H 0.9133 0.4870 0.4600 0.064 Uiso 1 1 calc R U . . .
C22 C 0.9148(6) 0.42556(9) 0.3975(3) 0.0803(8) Uani 1 1 d . . . . .
H22A H 0.8926 0.4125 0.3222 0.120 Uiso 1 1 calc R U . . .
H22B H 0.8053 0.4144 0.4368 0.120 Uiso 1 1 calc R U . . .
H22C H 1.0650 0.4193 0.4423 0.120 Uiso 1 1 calc R U . . .
C23 C 0.5982(4) 0.46796(6) 0.19188(17) 0.0469(5) Uani 1 1 d . . . . .
C24 C 0.4001(4) 0.44489(8) 0.1478(2) 0.0587(6) Uani 1 1 d . . . . .
H24 H 0.2962 0.4410 0.1936 0.070 Uiso 1 1 calc R U . . .
C25 C 0.3552(5) 0.42770(9) 0.0369(2) 0.0716(7) Uani 1 1 d . . . . .
H25 H 0.2224 0.4122 0.0090 0.086 Uiso 1 1 calc R U . . .
C26 C 0.5068(5) 0.43343(9) -0.0326(2) 0.0704(7) Uani 1 1 d . . . . .
H26 H 0.4757 0.4222 -0.1075 0.084 Uiso 1 1 calc R U . . .
C27 C 0.7028(5) 0.45574(8) 0.0094(2) 0.0668(7) Uani 1 1 d . . . . .
H27 H 0.8056 0.4595 -0.0371 0.080 Uiso 1 1 calc R U . . .
C28 C 0.7498(4) 0.47279(8) 0.1205(2) 0.0563(5) Uani 1 1 d . . . . .
H28 H 0.8846 0.4877 0.1479 0.068 Uiso 1 1 calc R U . . .
C29 C 0.6199(3) 0.54993(6) 0.44234(18) 0.0445(4) Uani 1 1 d . . . . .
C30 C 0.8154(4) 0.56911(8) 0.5077(2) 0.0568(5) Uani 1 1 d . . . . .
H30 H 0.9366 0.5743 0.4738 0.068 Uiso 1 1 calc R U . . .
C31 C 0.8327(5) 0.58058(8) 0.6228(2) 0.0668(7) Uani 1 1 d . . . . .
H31 H 0.9665 0.5926 0.6659 0.080 Uiso 1 1 calc R U . . .
C32 C 0.6547(5) 0.57426(8) 0.6733(2) 0.0660(7) Uani 1 1 d . . . . .
H32 H 0.6650 0.5829 0.7496 0.079 Uiso 1 1 calc R U . . .
C33 C 0.4606(5) 0.55517(8) 0.6107(2) 0.0620(6) Uani 1 1 d . . . . .
H33 H 0.3397 0.5504 0.6451 0.074 Uiso 1 1 calc R U . . .
C34 C 0.4437(4) 0.54295(7) 0.49691(19) 0.0515(5) Uani 1 1 d . . . . .
H34 H 0.3114 0.5298 0.4559 0.062 Uiso 1 1 calc R U . . .
N3 N -0.1423(4) 0.68733(8) 0.7885(2) 0.0647(5) Uani 1 1 d . . . . .
C35 C 0.0953(4) 0.70267(7) 0.8246(2) 0.0521(5) Uani 1 1 d . . . . .
C36 C 0.2266(5) 0.69015(9) 0.7344(2) 0.0670(6) Uani 1 1 d . . . . .
H36A H 0.2171 0.6597 0.7224 0.101 Uiso 1 1 calc R U . . .
H36B H 0.3827 0.6984 0.7616 0.101 Uiso 1 1 calc R U . . .
H36C H 0.1627 0.7045 0.6624 0.101 Uiso 1 1 calc R U . . .
C37 C 0.2009(4) 0.68241(7) 0.94661(19) 0.0524(5) Uani 1 1 d . . . . .
H37 H 0.1062 0.6922 0.9982 0.063 Uiso 1 1 calc R U . . .
C38 C 0.4414(4) 0.69841(8) 1.0011(2) 0.0637(6) Uani 1 1 d . . . . .
H38A H 0.5441 0.6873 0.9563 0.076 Uiso 1 1 calc R U . . .
H38B H 0.4435 0.7295 0.9962 0.076 Uiso 1 1 calc R U . . .
C39 C 0.5266(7) 0.68521(13) 1.1265(3) 0.1022(11) Uani 1 1 d . . . . .
H39A H 0.5366 0.6545 1.1314 0.153 Uiso 1 1 calc R U . . .
H39B H 0.4235 0.6953 1.1710 0.153 Uiso 1 1 calc R U . . .
H39C H 0.6740 0.6974 1.1568 0.153 Uiso 1 1 calc R U . . .
C40 C 0.1870(4) 0.63358(7) 0.94585(18) 0.0492(5) Uani 1 1 d . . . . .
C41 C 0.3453(4) 0.60773(8) 0.9104(2) 0.0584(5) Uani 1 1 d . . . . .
H41 H 0.4655 0.6205 0.8866 0.070 Uiso 1 1 calc R U . . .
C42 C 0.3277(5) 0.56347(8) 0.9098(2) 0.0636(6) Uani 1 1 d . . . . .
H42 H 0.4369 0.5468 0.8868 0.076 Uiso 1 1 calc R U . . .
C43 C 0.1493(5) 0.54389(8) 0.9432(2) 0.0652(6) Uani 1 1 d . . . . .
H43 H 0.1358 0.5141 0.9412 0.078 Uiso 1 1 calc R U . . .
C44 C -0.0078(5) 0.56860(9) 0.9792(2) 0.0651(6) Uani 1 1 d . . . . .
H44 H -0.1285 0.5556 1.0019 0.078 Uiso 1 1 calc R U . . .
C45 C 0.0120(4) 0.61298(8) 0.9821(2) 0.0573(5) Uani 1 1 d . . . . .
H45 H -0.0939 0.6293 1.0087 0.069 Uiso 1 1 calc R U . . .
C46 C 0.0843(4) 0.75154(8) 0.8385(2) 0.0547(5) Uani 1 1 d . . . . .
C47 C -0.0797(5) 0.76977(9) 0.8874(3) 0.0705(7) Uani 1 1 d . . . . .
H47 H -0.1833 0.7520 0.9113 0.085 Uiso 1 1 calc R U . . .
C48 C -0.0938(6) 0.81353(10) 0.9018(3) 0.0856(9) Uani 1 1 d . . . . .
H48 H -0.2068 0.8249 0.9341 0.103 Uiso 1 1 calc R U . . .
C49 C 0.0599(6) 0.84038(10) 0.8681(3) 0.0844(9) Uani 1 1 d . . . . .
H49 H 0.0510 0.8699 0.8774 0.101 Uiso 1 1 calc R U . . .
C50 C 0.2241(6) 0.82333(10) 0.8214(3) 0.0826(8) Uani 1 1 d . . . . .
H50 H 0.3285 0.8413 0.7989 0.099 Uiso 1 1 calc R U . . .
C51 C 0.2379(5) 0.77935(9) 0.8068(2) 0.0694(7) Uani 1 1 d . . . . .
H51 H 0.3525 0.7683 0.7751 0.083 Uiso 1 1 calc R U . . .
H1A H 0.871(5) 0.3406(12) 0.511(3) 0.082(9) Uiso 1 1 d . . . . .
H2D H 0.340(5) 0.5331(10) 0.179(3) 0.076(8) Uiso 1 1 d . . . . .
H1B H 0.866(5) 0.3002(11) 0.445(3) 0.088(10) Uiso 1 1 d . . . . .
H3A H -0.131(6) 0.6571(12) 0.770(3) 0.093(10) Uiso 1 1 d . . . . .
H3B H -0.214(7) 0.7019(13) 0.713(4) 0.119(13) Uiso 1 1 d . . . . .
H2E H 0.325(6) 0.5705(12) 0.251(3) 0.089(10) Uiso 1 1 d . . . . .

loop_
_atom_site_aniso_label
_atom_site_aniso_U_11
_atom_site_aniso_U_22
_atom_site_aniso_U_33
_atom_site_aniso_U_23
_atom_site_aniso_U_13
_atom_site_aniso_U_12
N1 0.0617(12) 0.0589(13) 0.0713(14) -0.0025(11) 0.0253(10) -0.0031(9)
C1 0.0496(12) 0.0559(12) 0.0512(11) -0.0028(9) 0.0106(9) -0.0010(9)
C2 0.0642(15) 0.0918(19) 0.0522(13) -0.0031(13) 0.0079(11) 0.0081(13)
C3 0.0519(11) 0.0469(11) 0.0487(11) -0.0004(9) 0.0053(9) 0.0051(9)
C4 0.0740(15) 0.0525(12) 0.0556(13) 0.0018(10) 0.0226(11) 0.0004(11)
C5 0.131(3) 0.0665(17) 0.0642(16) 0.0033(13) 0.0397(17) 0.0028(17)
C6 0.0568(12) 0.0497(12) 0.0457(11) 0.0010(9) 0.0106(9) 0.0043(9)
C7 0.0587(13) 0.0552(13) 0.0648(14) 0.0039(11) 0.0112(10) 0.0058(10)
C8 0.0798(17) 0.0557(15) 0.0746(17) 0.0096(12) 0.0200(13) 0.0162(12)
C9 0.096(2) 0.0467(13) 0.0718(16) -0.0014(11) 0.0258(14) 0.0001(12)
C10 0.0736(16) 0.0626(15) 0.0693(16) -0.0104(12) 0.0118(13) -0.0100(12)
C11 0.0596(13) 0.0564(13) 0.0602(13) -0.0051(10) 0.0056(10) 0.0032(10)
C12 0.0605(13) 0.0573(13) 0.0570(13) -0.0142(10) 0.0199(10) -0.0083(10)
C13 0.0720(16) 0.0542(14) 0.0858(18) -0.0066(13) 0.0158(13) 0.0012(12)
C14 0.110(2) 0.0586(17) 0.103(2) -0.0066(16) 0.0262(19) 0.0084(17)
C15 0.141(3) 0.0558(17) 0.102(3) -0.0146(16) 0.048(2) -0.010(2)
C16 0.123(3) 0.077(2) 0.093(2) -0.0367(18) 0.043(2) -0.049(2)
C17 0.0739(17) 0.0769(18) 0.0747(17) -0.0220(14) 0.0228(13) -0.0222(13)
N2 0.0547(11) 0.0757(15) 0.0487(11) -0.0030(10) 0.0039(8) 0.0149(10)
C18 0.0469(11) 0.0479(11) 0.0443(10) 0.0012(8) 0.0098(8) 0.0044(8)
C19 0.0793(17) 0.0494(12) 0.0652(14) 0.0075(11) 0.0305(12) 0.0023(11)
C20 0.0484(11) 0.0457(11) 0.0421(10) 0.0009(8) 0.0122(8) -0.0029(8)
C21 0.0600(13) 0.0490(12) 0.0464(11) -0.0041(9) 0.0025(9) 0.0076(9)
C22 0.102(2) 0.0548(15) 0.0728(17) -0.0013(13) -0.0021(15) 0.0213(14)
C23 0.0511(11) 0.0442(11) 0.0449(10) 0.0007(8) 0.0103(8) 0.0002(8)
C24 0.0614(13) 0.0575(13) 0.0563(13) -0.0051(10) 0.0117(10) -0.0071(10)
C25 0.0802(18) 0.0578(15) 0.0666(16) -0.0131(12) -0.0031(13) -0.0119(12)
C26 0.099(2) 0.0587(15) 0.0487(13) -0.0105(11) 0.0072(13) 0.0086(13)
C27 0.0877(18) 0.0651(15) 0.0528(13) -0.0051(11) 0.0270(12) 0.0072(13)
C28 0.0596(13) 0.0579(13) 0.0535(12) -0.0024(10) 0.0176(10) 0.0001(10)
C29 0.0449(10) 0.0411(10) 0.0468(10) -0.0003(8) 0.0097(8) 0.0059(8)
C30 0.0501(12) 0.0523(12) 0.0670(14) -0.0112(11) 0.0115(10) 0.0001(9)
C31 0.0643(14) 0.0585(14) 0.0682(15) -0.0201(12) -0.0035(12) 0.0056(11)
C32 0.0802(17) 0.0641(15) 0.0498(12) -0.0124(11) 0.0078(11) 0.0155(12)
C33 0.0660(15) 0.0685(15) 0.0544(13) -0.0005(11) 0.0203(11) 0.0121(11)
C34 0.0486(11) 0.0570(13) 0.0484(11) -0.0009(9) 0.0101(9) 0.0023(9)
N3 0.0567(11) 0.0634(13) 0.0694(13) 0.0011(11) 0.0058(9) -0.0035(10)
C35 0.0491(11) 0.0516(12) 0.0568(12) 0.0006(9) 0.0151(9) -0.0011(9)
C36 0.0795(16) 0.0701(16) 0.0551(13) -0.0026(11) 0.0231(11) 0.0018(13)
C37 0.0558(12) 0.0513(12) 0.0538(12) -0.0026(9) 0.0201(10) 0.0013(9)
C38 0.0665(15) 0.0506(13) 0.0665(15) -0.0050(11) 0.0009(11) -0.0031(10)
C39 0.122(3) 0.084(2) 0.076(2) -0.0017(17) -0.0259(18) -0.001(2)
C40 0.0525(12) 0.0498(12) 0.0454(11) 0.0015(8) 0.0118(9) 0.0001(9)
C41 0.0579(13) 0.0536(13) 0.0664(14) -0.0006(11) 0.0201(10) 0.0002(10)
C42 0.0728(16) 0.0567(14) 0.0617(14) -0.0041(11) 0.0163(11) 0.0100(11)
C43 0.0849(17) 0.0509(13) 0.0541(13) 0.0066(10) 0.0048(12) -0.0054(12)
C44 0.0700(15) 0.0662(15) 0.0595(14) 0.0158(11) 0.0158(11) -0.0103(12)
C45 0.0567(12) 0.0638(14) 0.0541(12) 0.0109(10) 0.0186(10) 0.0043(10)
C46 0.0540(12) 0.0545(13) 0.0551(12) 0.0073(10) 0.0119(9) 0.0020(9)
C47 0.0700(15) 0.0569(15) 0.0909(19) 0.0049(13) 0.0316(14) 0.0042(12)
C48 0.096(2) 0.0644(17) 0.105(2) 0.0003(16) 0.0394(18) 0.0142(15)
C49 0.110(2) 0.0504(14) 0.092(2) 0.0051(14) 0.0224(18) 0.0055(15)
C50 0.097(2) 0.0632(17) 0.090(2) 0.0162(15) 0.0263(17) -0.0119(15)
C51 0.0720(16) 0.0618(15) 0.0793(17) 0.0118(13) 0.0276(13) -0.0007(12)

loop_
_atom_type_symbol
_atom_type_description
_atom_type_scat_dispersion_real
_atom_type_scat_dispersion_imag
_atom_type_scat_source
C C 0.0181 0.0091 'International Tables Vol C Tables 4.2.6.8 and 6.1.1.4'
H H 0.0000 0.0000 'International Tables Vol C Tables 4.2.6.8 and 6.1.1.4'
N N 0.0311 0.0180 'International Tables Vol C Tables 4.2.6.8 and 6.1.1.4'

loop_
_geom_angle_atom_site_label_1
_geom_angle_atom_site_label_2
_geom_angle_atom_site_label_3
_geom_angle
_geom_angle_site_symmetry_1
_geom_angle_site_symmetry_3
_geom_angle_publ_flag
C1 N1 H1A 113(2) . . ?
C1 N1 H1B 108(2) . . ?
H1A N1 H1B 111(3) . . ?
N1 C1 C2 110.4(2) . . ?
N1 C1 C12 106.61(19) . . ?
C2 C1 C12 112.3(2) . . ?
N1 C1 C3 107.18(19) . . ?
C2 C1 C3 112.13(19) . . ?
C12 C1 C3 107.93(18) . . ?
C1 C2 H2A 109.5 . . ?
C1 C2 H2B 109.5 . . ?
H2A C2 H2B 109.5 . . ?
C1 C2 H2C 109.5 . . ?
H2A C2 H2C 109.5 . . ?
H2B C2 H2C 109.5 . . ?
C6 C3 C4 112.24(18) . . ?
C6 C3 C1 112.45(18) . . ?
C4 C3 C1 113.25(18) . . ?
C6 C3 H3 106.1 . . ?
C4 C3 H3 106.1 . . ?
C1 C3 H3 106.1 . . ?
C5 C4 C3 113.6(2) . . ?
C5 C4 H4A 108.8 . . ?
C3 C4 H4A 108.8 . . ?
C5 C4 H4B 108.8 . . ?
C3 C4 H4B 108.8 . . ?
H4A C4 H4B 107.7 . . ?
C4 C5 H5A 109.5 . . ?
C4 C5 H5B 109.5 . . ?
H5A C5 H5B 109.5 . . ?
C4 C5 H5C 109.5 . . ?
H5A C5 H5C 109.5 . . ?
H5B C5 H5C 109.5 . . ?
C7 C6 C11 117.3(2) . . ?
C7 C6 C3 122.6(2) . . ?
C11 C6 C3 120.1(2) . . ?
C8 C7 C6 121.1(2) . . ?
C8 C7 H7 119.4 . . ?
C6 C7 H7 119.4 . . ?
C9 C8 C7 120.7(2) . . ?
C9 C8 H8 119.6 . . ?
C7 C8 H8 119.6 . . ?
C8 C9 C10 119.1(2) . . ?
C8 C9 H9 120.4 . . ?
C10 C9 H9 120.4 . . ?
C9 C10 C11 120.3(3) . . ?
C9 C10 H10 119.8 . . ?
C11 C10 H10 119.8 . . ?
C10 C11 C6 121.3(2) . . ?
C10 C11 H11 119.3 . . ?
C6 C11 H11 119.3 . . ?
C13 C12 C17 117.2(3) . . ?
C13 C12 C1 119.9(2) . . ?
C17 C12 C1 122.9(2) . . ?
C14 C13 C12 121.8(3) . . ?
C14 C13 H13 119.1 . . ?
C12 C13 H13 119.1 . . ?
C15 C14 C13 120.2(3) . . ?
C15 C14 H14 119.9 . . ?
C13 C14 H14 119.9 . . ?
C16 C15 C14 119.3(3) . . ?
C16 C15 H15 120.4 . . ?
C14 C15 H15 120.4 . . ?
C15 C16 C17 121.2(3) . . ?
C15 C16 H16 119.4 . . ?
C17 C16 H16 119.4 . . ?
C12 C17 C16 120.3(3) . . ?
C12 C17 H17 119.8 . . ?
C16 C17 H17 119.8 . . ?
C18 N2 H2D 107.7(19) . . ?
C18 N2 H2E 108(2) . . ?
H2D N2 H2E 105(3) . . ?
N2 C18 C19 110.51(19) . . ?
N2 C18 C29 106.95(17) . . ?
C19 C18 C29 111.13(19) . . ?
N2 C18 C20 106.43(18) . . ?
C19 C18 C20 112.89(17) . . ?
C29 C18 C20 108.64(15) . . ?
C18 C19 H19A 109.5 . . ?
C18 C19 H19B 109.5 . . ?
H19A C19 H19B 109.5 . . ?
C18 C19 H19C 109.5 . . ?
H19A C19 H19C 109.5 . . ?
H19B C19 H19C 109.5 . . ?
C23 C20 C21 111.16(17) . . ?
C23 C20 C18 112.78(16) . . ?
C21 C20 C18 113.79(16) . . ?
C23 C20 H20 106.1 . . ?
C21 C20 H20 106.1 . . ?
C18 C20 H20 106.1 . . ?
C22 C21 C20 112.5(2) . . ?
C22 C21 H21A 109.1 . . ?
C20 C21 H21A 109.1 . . ?
C22 C21 H21B 109.1 . . ?
C20 C21 H21B 109.1 . . ?
H21A C21 H21B 107.8 . . ?
C21 C22 H22A 109.5 . . ?
C21 C22 H22B 109.5 . . ?
H22A C22 H22B 109.5 . . ?
C21 C22 H22C 109.5 . . ?
H22A C22 H22C 109.5 . . ?
H22B C22 H22C 109.5 . . ?
C24 C23 C28 117.5(2) . . ?
C24 C23 C20 120.68(19) . . ?
C28 C23 C20 121.80(19) . . ?
C25 C24 C23 121.0(2) . . ?
C25 C24 H24 119.5 . . ?
C23 C24 H24 119.5 . . ?
C26 C25 C24 120.3(3) . . ?
C26 C25 H25 119.8 . . ?
C24 C25 H25 119.8 . . ?
C27 C26 C25 119.5(2) . . ?
C27 C26 H26 120.2 . . ?
C25 C26 H26 120.2 . . ?
C26 C27 C28 120.6(2) . . ?
C26 C27 H27 119.7 . . ?
C28 C27 H27 119.7 . . ?
C27 C28 C23 121.0(2) . . ?
C27 C28 H28 119.5 . . ?
C23 C28 H28 119.5 . . ?
C30 C29 C34 117.2(2) . . ?
C30 C29 C18 122.38(19) . . ?
C34 C29 C18 120.36(19) . . ?
C31 C30 C29 121.0(2) . . ?
C31 C30 H30 119.5 . . ?
C29 C30 H30 119.5 . . ?
C32 C31 C30 120.4(2) . . ?
C32 C31 H31 119.8 . . ?
C30 C31 H31 119.8 . . ?
C31 C32 C33 119.6(2) . . ?
C31 C32 H32 120.2 . . ?
C33 C32 H32 120.2 . . ?
C32 C33 C34 120.3(2) . . ?
C32 C33 H33 119.8 . . ?
C34 C33 H33 119.8 . . ?
C33 C34 C29 121.4(2) . . ?
C33 C34 H34 119.3 . . ?
C29 C34 H34 119.3 . . ?
C35 N3 H3A 105(2) . . ?
C35 N3 H3B 107(2) . . ?
H3A N3 H3B 106(3) . . ?
N3 C35 C36 110.4(2) . . ?
N3 C35 C46 106.67(19) . . ?
C36 C35 C46 111.85(19) . . ?
N3 C35 C37 107.14(18) . . ?
C36 C35 C37 111.98(19) . . ?
C46 C35 C37 108.58(18) . . ?
C35 C36 H36A 109.5 . . ?
C35 C36 H36B 109.5 . . ?
H36A C36 H36B 109.5 . . ?
C35 C36 H36C 109.5 . . ?
H36A C36 H36C 109.5 . . ?
H36B C36 H36C 109.5 . . ?
C40 C37 C38 111.92(19) . . ?
C40 C37 C35 112.71(18) . . ?
C38 C37 C35 113.50(19) . . ?
C40 C37 H37 106.0 . . ?
C38 C37 H37 106.0 . . ?
C35 C37 H37 106.0 . . ?
C39 C38 C37 113.4(3) . . ?
C39 C38 H38A 108.9 . . ?
C37 C38 H38A 108.9 . . ?
C39 C38 H38B 108.9 . . ?
C37 C38 H38B 108.9 . . ?
H38A C38 H38B 107.7 . . ?
C38 C39 H39A 109.5 . . ?
C38 C39 H39B 109.5 . . ?
H39A C39 H39B 109.5 . . ?
C38 C39 H39C 109.5 . . ?
H39A C39 H39C 109.5 . . ?
H39B C39 H39C 109.5 . . ?
C45 C40 C41 117.1(2) . . ?
C45 C40 C37 120.3(2) . . ?
C41 C40 C37 122.6(2) . . ?
C42 C41 C40 121.4(2) . . ?
C42 C41 H41 119.3 . . ?
C40 C41 H41 119.3 . . ?
C43 C42 C41 120.3(2) . . ?
C43 C42 H42 119.8 . . ?
C41 C42 H42 119.8 . . ?
C44 C43 C42 119.4(2) . . ?
C44 C43 H43 120.3 . . ?
C42 C43 H43 120.3 . . ?
C43 C44 C45 120.4(2) . . ?
C43 C44 H44 119.8 . . ?
C45 C44 H44 119.8 . . ?
C44 C45 C40 121.3(2) . . ?
C44 C45 H45 119.3 . . ?
C40 C45 H45 119.3 . . ?
C47 C46 C51 116.8(2) . . ?
C47 C46 C35 120.4(2) . . ?
C51 C46 C35 122.8(2) . . ?
C48 C47 C46 121.9(3) . . ?
C48 C47 H47 119.1 . . ?
C46 C47 H47 119.1 . . ?
C47 C48 C49 119.9(3) . . ?
C47 C48 H48 120.0 . . ?
C49 C48 H48 120.0 . . ?
C50 C49 C48 119.4(3) . . ?
C50 C49 H49 120.3 . . ?
C48 C49 H49 120.3 . . ?
C49 C50 C51 120.7(3) . . ?
C49 C50 H50 119.7 . . ?
C51 C50 H50 119.7 . . ?
C50 C51 C46 121.3(3) . . ?
C50 C51 H51 119.3 . . ?
C46 C51 H51 119.3 . . ?

loop_
_geom_bond_atom_site_label_1
_geom_bond_atom_site_label_2
_geom_bond_distance
_geom_bond_site_symmetry_2
_geom_bond_publ_flag
N1 C1 1.476(3) . ?
N1 H1A 0.89(4) . ?
N1 H1B 0.91(4) . ?
C1 C2 1.533(3) . ?
C1 C12 1.535(3) . ?
C1 C3 1.570(3) . ?
C2 H2A 0.9600 . ?
C2 H2B 0.9600 . ?
C2 H2C 0.9600 . ?
C3 C6 1.523(3) . ?
C3 C4 1.530(3) . ?
C3 H3 0.9800 . ?
C4 C5 1.509(4) . ?
C4 H4A 0.9700 . ?
C4 H4B 0.9700 . ?
C5 H5A 0.9600 . ?
C5 H5B 0.9600 . ?
C5 H5C 0.9600 . ?
C6 C7 1.390(3) . ?
C6 C11 1.391(3) . ?
C7 C8 1.380(4) . ?
C7 H7 0.9300 . ?
C8 C9 1.373(4) . ?
C8 H8 0.9300 . ?
C9 C10 1.374(4) . ?
C9 H9 0.9300 . ?
C10 C11 1.383(4) . ?
C10 H10 0.9300 . ?
C11 H11 0.9300 . ?
C12 C13 1.383(4) . ?
C12 C17 1.386(3) . ?
C13 C14 1.382(4) . ?
C13 H13 0.9300 . ?
C14 C15 1.363(5) . ?
C14 H14 0.9300 . ?
C15 C16 1.357(6) . ?
C15 H15 0.9300 . ?
C16 C17 1.393(5) . ?
C16 H16 0.9300 . ?
C17 H17 0.9300 . ?
N2 C18 1.480(3) . ?
N2 H2D 0.92(3) . ?
N2 H2E 0.92(4) . ?
C18 C19 1.530(3) . ?
C18 C29 1.533(3) . ?
C18 C20 1.568(3) . ?
C19 H19A 0.9600 . ?
C19 H19B 0.9600 . ?
C19 H19C 0.9600 . ?
C20 C23 1.522(3) . ?
C20 C21 1.534(3) . ?
C20 H20 0.9800 . ?
C21 C22 1.520(3) . ?
C21 H21A 0.9700 . ?
C21 H21B 0.9700 . ?
C22 H22A 0.9600 . ?
C22 H22B 0.9600 . ?
C22 H22C 0.9600 . ?
C23 C24 1.392(3) . ?
C23 C28 1.395(3) . ?
C24 C25 1.384(4) . ?
C24 H24 0.9300 . ?
C25 C26 1.381(4) . ?
C25 H25 0.9300 . ?
C26 C27 1.366(4) . ?
C26 H26 0.9300 . ?
C27 C28 1.384(3) . ?
C27 H27 0.9300 . ?
C28 H28 0.9300 . ?
C29 C30 1.389(3) . ?
C29 C34 1.389(3) . ?
C30 C31 1.388(4) . ?
C30 H30 0.9300 . ?
C31 C32 1.365(4) . ?
C31 H31 0.9300 . ?
C32 C33 1.370(4) . ?
C32 H32 0.9300 . ?
C33 C34 1.379(3) . ?
C33 H33 0.9300 . ?
C34 H34 0.9300 . ?
N3 C35 1.482(3) . ?
N3 H3A 0.97(4) . ?
N3 H3B 1.01(4) . ?
C35 C36 1.523(3) . ?
C35 C46 1.534(3) . ?
C35 C37 1.568(3) . ?
C36 H36A 0.9600 . ?
C36 H36B 0.9600 . ?
C36 H36C 0.9600 . ?
C37 C40 1.523(3) . ?
C37 C38 1.533(3) . ?
C37 H37 0.9800 . ?
C38 C39 1.509(4) . ?
C38 H38A 0.9700 . ?
C38 H38B 0.9700 . ?
C39 H39A 0.9600 . ?
C39 H39B 0.9600 . ?
C39 H39C 0.9600 . ?
C40 C45 1.391(3) . ?
C40 C41 1.391(3) . ?
C41 C42 1.382(3) . ?
C41 H41 0.9300 . ?
C42 C43 1.378(4) . ?
C42 H42 0.9300 . ?
C43 C44 1.368(4) . ?
C43 H43 0.9300 . ?
C44 C45 1.387(4) . ?
C44 H44 0.9300 . ?
C45 H45 0.9300 . ?
C46 C47 1.385(4) . ?
C46 C51 1.386(3) . ?
C47 C48 1.379(4) . ?
C47 H47 0.9300 . ?
C48 C49 1.379(5) . ?
C48 H48 0.9300 . ?
C49 C50 1.356(5) . ?
C49 H49 0.9300 . ?
C50 C51 1.386(4) . ?
C50 H50 0.9300 . ?
C51 H51 0.9300 . ?

loop_
_geom_torsion_atom_site_label_1
_geom_torsion_atom_site_label_2
_geom_torsion_atom_site_label_3
_geom_torsion_atom_site_label_4
_geom_torsion
_geom_torsion_site_symmetry_1
_geom_torsion_site_symmetry_2
_geom_torsion_site_symmetry_3
_geom_torsion_site_symmetry_4
_geom_torsion_publ_flag
N1 C1 C3 C6 55.2(2) . . . . ?
C2 C1 C3 C6 -66.1(3) . . . . ?
C12 C1 C3 C6 169.64(18) . . . . ?
N1 C1 C3 C4 -176.30(19) . . . . ?
C2 C1 C3 C4 62.4(3) . . . . ?
C12 C1 C3 C4 -61.8(2) . . . . ?
C6 C3 C4 C5 -61.7(3) . . . . ?
C1 C3 C4 C5 169.6(2) . . . . ?
C4 C3 C6 C7 -48.2(3) . . . . ?
C1 C3 C6 C7 80.9(3) . . . . ?
C4 C3 C6 C11 131.7(2) . . . . ?
C1 C3 C6 C11 -99.2(2) . . . . ?
C11 C6 C7 C8 1.5(4) . . . . ?
C3 C6 C7 C8 -178.6(2) . . . . ?
C6 C7 C8 C9 -0.9(4) . . . . ?
C7 C8 C9 C10 0.1(4) . . . . ?
C8 C9 C10 C11 0.2(4) . . . . ?
C9 C10 C11 C6 0.4(4) . . . . ?
C7 C6 C11 C10 -1.2(4) . . . . ?
C3 C6 C11 C10 178.8(2) . . . . ?
N1 C1 C12 C13 39.6(3) . . . . ?
C2 C1 C12 C13 160.6(2) . . . . ?
C3 C1 C12 C13 -75.2(3) . . . . ?
N1 C1 C12 C17 -142.0(2) . . . . ?
C2 C1 C12 C17 -21.0(3) . . . . ?
C3 C1 C12 C17 103.1(2) . . . . ?
C17 C12 C13 C14 1.0(4) . . . . ?
C1 C12 C13 C14 179.5(3) . . . . ?
C12 C13 C14 C15 -0.8(5) . . . . ?
C13 C14 C15 C16 0.3(5) . . . . ?
C14 C15 C16 C17 0.1(5) . . . . ?
C13 C12 C17 C16 -0.6(4) . . . . ?
C1 C12 C17 C16 -179.0(3) . . . . ?
C15 C16 C17 C12 0.1(5) . . . . ?
N2 C18 C20 C23 57.4(2) . . . . ?
C19 C18 C20 C23 -64.0(2) . . . . ?
C29 C18 C20 C23 172.28(17) . . . . ?
N2 C18 C20 C21 -174.76(17) . . . . ?
C19 C18 C20 C21 63.8(2) . . . . ?
C29 C18 C20 C21 -59.9(2) . . . . ?
C23 C20 C21 C22 -61.0(3) . . . . ?
C18 C20 C21 C22 170.4(2) . . . . ?
C21 C20 C23 C24 129.1(2) . . . . ?
C18 C20 C23 C24 -101.7(2) . . . . ?
C21 C20 C23 C28 -49.9(3) . . . . ?
C18 C20 C23 C28 79.3(2) . . . . ?
C28 C23 C24 C25 -0.4(4) . . . . ?
C20 C23 C24 C25 -179.5(2) . . . . ?
C23 C24 C25 C26 -0.4(4) . . . . ?
C24 C25 C26 C27 0.8(4) . . . . ?
C25 C26 C27 C28 -0.3(4) . . . . ?
C26 C27 C28 C23 -0.5(4) . . . . ?
C24 C23 C28 C27 0.9(3) . . . . ?
C20 C23 C28 C27 179.9(2) . . . . ?
N2 C18 C29 C30 -147.2(2) . . . . ?
C19 C18 C29 C30 -26.5(3) . . . . ?
C20 C18 C29 C30 98.3(2) . . . . ?
N2 C18 C29 C34 34.2(3) . . . . ?
C19 C18 C29 C34 154.9(2) . . . . ?
C20 C18 C29 C34 -80.3(2) . . . . ?
C34 C29 C30 C31 0.2(3) . . . . ?
C18 C29 C30 C31 -178.4(2) . . . . ?
C29 C30 C31 C32 -1.8(4) . . . . ?
C30 C31 C32 C33 2.2(4) . . . . ?
C31 C32 C33 C34 -0.9(4) . . . . ?
C32 C33 C34 C29 -0.7(4) . . . . ?
C30 C29 C34 C33 1.0(3) . . . . ?
C18 C29 C34 C33 179.7(2) . . . . ?
N3 C35 C37 C40 56.5(2) . . . . ?
C36 C35 C37 C40 -64.6(2) . . . . ?
C46 C35 C37 C40 171.39(18) . . . . ?
N3 C35 C37 C38 -174.9(2) . . . . ?
C36 C35 C37 C38 63.9(3) . . . . ?
C46 C35 C37 C38 -60.1(2) . . . . ?
C40 C37 C38 C39 -61.3(3) . . . . ?
C35 C37 C38 C39 169.7(2) . . . . ?
C38 C37 C40 C45 133.5(2) . . . . ?
C35 C37 C40 C45 -97.1(2) . . . . ?
C38 C37 C40 C41 -46.1(3) . . . . ?
C35 C37 C40 C41 83.3(3) . . . . ?
C45 C40 C41 C42 0.8(3) . . . . ?
C37 C40 C41 C42 -179.6(2) . . . . ?
C40 C41 C42 C43 0.9(4) . . . . ?
C41 C42 C43 C44 -1.4(4) . . . . ?
C42 C43 C44 C45 0.1(4) . . . . ?
C43 C44 C45 C40 1.7(4) . . . . ?
C41 C40 C45 C44 -2.1(3) . . . . ?
C37 C40 C45 C44 178.2(2) . . . . ?
N3 C35 C46 C47 39.5(3) . . . . ?
C36 C35 C46 C47 160.3(2) . . . . ?
C37 C35 C46 C47 -75.6(3) . . . . ?
N3 C35 C46 C51 -142.3(2) . . . . ?
C36 C35 C46 C51 -21.5(3) . . . . ?
C37 C35 C46 C51 102.5(3) . . . . ?
C51 C46 C47 C48 1.4(4) . . . . ?
C35 C46 C47 C48 179.7(3) . . . . ?
C46 C47 C48 C49 -0.7(5) . . . . ?
C47 C48 C49 C50 -0.2(5) . . . . ?
C48 C49 C50 C51 0.3(5) . . . . ?
C49 C50 C51 C46 0.5(5) . . . . ?
C47 C46 C51 C50 -1.3(4) . . . . ?
C35 C46 C51 C50 -179.5(3) . . . . ?
